data_4029117
loop_
_publ_author_name
'Singleton, Michael L.'
'Castellucci, Nicola'
'Massip, St\'ephane'
'Kauffmann, Brice'
'Ferrand, Yann'
'Huc, Ivan'

_publ_section_title
;
 Synthesis of 1,8-diazaanthracenes as building blocks for internally
 functionalized aromatic oligoamide foldamers.
;
_journal_issue 5
_journal_name_full 'The Journal of organic chemistry'
_journal_page_first 2115
_journal_page_last 2122
_journal_paper_doi 10.1021/jo402852m
_journal_volume 79
_journal_year 2014
_chemical_formula_sum 'C25 H29 N3 O9'
_chemical_formula_weight 515.51
_chemical_name_systematic
; 
 ? 
;
_space_group_IT_number 14
_symmetry_cell_setting monoclinic
_symmetry_space_group_name_Hall '-P 2yn'
_symmetry_space_group_name_H-M 'P 1 21/n 1'
_atom_sites_solution_hydrogens geom
_atom_sites_solution_primary direct
_atom_sites_solution_secondary difmap
_audit_creation_method SHELXL-97
_cell_angle_alpha 90.00
_cell_angle_beta 91.934(6)
_cell_angle_gamma 90.00
_cell_formula_units_Z 4
_cell_length_a 7.790(1)
_cell_length_b 14.768(1)
_cell_length_c 21.795(2)
_cell_measurement_reflns_used 3282
_cell_measurement_temperature 113(2)
_cell_measurement_theta_max 71.92
_cell_measurement_theta_min 6.68
_cell_volume 2505.9(4)
_computing_cell_refinement 'CrystalClear (Rigaku/MSC Inc., 2005)'
_computing_data_collection 'CrystalClear (Rigaku/MSC Inc., 2005)'
_computing_data_reduction 'CrystalClear (Rigaku/MSC Inc., 2005)'
_computing_structure_refinement 'SHELXL (Sheldrick, 2008)'
_computing_structure_solution 'SHELXS (Sheldrick, 2008)'
_diffrn_ambient_temperature 113(2)
_diffrn_measured_fraction_theta_full 0.907
_diffrn_measured_fraction_theta_max 0.907
_diffrn_measurement_device_type 'Rigaku RAXIS Rapid'
_diffrn_measurement_method \w-scans
_diffrn_radiation_monochromator confocal
_diffrn_radiation_source 'micro-focus rotating anode'
_diffrn_radiation_type CuK\a
_diffrn_radiation_wavelength 1.54178
_diffrn_reflns_av_R_equivalents 0.1520
_diffrn_reflns_av_sigmaI/netI 0.2741
_diffrn_reflns_limit_h_max 6
_diffrn_reflns_limit_h_min -9
_diffrn_reflns_limit_k_max 18
_diffrn_reflns_limit_k_min -18
_diffrn_reflns_limit_l_max 25
_diffrn_reflns_limit_l_min -26
_diffrn_reflns_number 34654
_diffrn_reflns_theta_full 71.92
_diffrn_reflns_theta_max 71.92
_diffrn_reflns_theta_min 6.68
_exptl_absorpt_coefficient_mu 0.881
_exptl_absorpt_correction_T_max 0.9490
_exptl_absorpt_correction_T_min 0.8718
_exptl_absorpt_correction_type multi-scan
_exptl_absorpt_process_details 'CrystalClear (Rigaku/MSC Inc., 2005)'
_exptl_crystal_colour red
_exptl_crystal_density_diffrn 1.366
_exptl_crystal_density_method 'not measured'
_exptl_crystal_description plate
_exptl_crystal_F_000 1088
_exptl_crystal_size_max 0.16
_exptl_crystal_size_mid 0.13
_exptl_crystal_size_min 0.06
_refine_diff_density_max 0.603
_refine_diff_density_min -0.586
_refine_diff_density_rms 0.190
_refine_ls_extinction_method none
_refine_ls_goodness_of_fit_ref 1.014
_refine_ls_hydrogen_treatment constr
_refine_ls_matrix_type full
_refine_ls_number_parameters 370
_refine_ls_number_reflns 4481
_refine_ls_number_restraints 12
_refine_ls_restrained_S_all 1.036
_refine_ls_R_factor_all 0.0787
_refine_ls_R_factor_gt 0.0593
_refine_ls_shift/su_max 0.000
_refine_ls_shift/su_mean 0.000
_refine_ls_structure_factor_coef Fsqd
_refine_ls_weighting_details 'calc w=1/[\s^2^(Fo^2^)+(0.0796P)^2^+0.2562P] where P=(Fo^2^+2Fc^2^)/3'
_refine_ls_weighting_scheme calc
_refine_ls_wR_factor_gt 0.1330
_refine_ls_wR_factor_ref 0.1379
_reflns_number_gt 3282
_reflns_number_total 4481
_reflns_threshold_expression >2sigma(I)
_cod_data_source_file jo402852m_si_005.cif
_cod_data_source_block ms_a-ch2ono2
_cod_original_sg_symbol_H-M P21/n
_cod_database_code 4029117

loop_
_symmetry_equiv_pos_as_xyz
'x, y, z'
'-x+1/2, y+1/2, -z+1/2'
'-x, -y, -z'
'x-1/2, -y-1/2, z-1/2'

loop_
_atom_site_label
_atom_site_type_symbol
_atom_site_fract_x
_atom_site_fract_y
_atom_site_fract_z
_atom_site_U_iso_or_equiv
_atom_site_adp_type
_atom_site_occupancy
_atom_site_symmetry_multiplicity
_atom_site_calc_flag
_atom_site_refinement_flags
_atom_site_disorder_assembly
_atom_site_disorder_group
N1 N 0.3327(2) 0.70847(10) 0.05876(7) 0.0316(4) Uani 1 1 d . . .
C2 C 0.3037(2) 0.61940(12) 0.04305(8) 0.0293(4) Uani 1 1 d . . .
C3 C 0.3734(2) 0.55118(12) 0.08146(8) 0.0292(4) Uani 1 1 d . . .
C4 C 0.3575(2) 0.45995(12) 0.06421(8) 0.0287(4) Uani 1 1 d . . .
N5 N 0.4328(2) 0.39573(10) 0.10203(6) 0.0308(4) Uani 1 1 d . . .
C6 C 0.4197(2) 0.31137(12) 0.08436(8) 0.0298(4) Uani 1 1 d . . .
C7 C 0.3350(2) 0.28021(12) 0.02976(8) 0.0323(4) Uani 1 1 d . . .
H7 H 0.3305 0.2175 0.0200 0.039 Uiso 1 1 calc R . .
C8 C 0.2599(2) 0.34322(12) -0.00844(8) 0.0340(5) Uani 1 1 d . . .
C9 C 0.2678(2) 0.43661(12) 0.00811(8) 0.0310(4) Uani 1 1 d . . .
C10 C 0.1936(2) 0.50427(12) -0.02836(8) 0.0322(4) Uani 1 1 d . . .
H10 H 0.1311 0.4884 -0.0650 0.039 Uiso 1 1 calc R . .
C11 C 0.2100(2) 0.59433(11) -0.01190(8) 0.0296(4) Uani 1 1 d . . .
C12 C 0.1383(2) 0.66556(12) -0.04938(8) 0.0315(4) Uani 1 1 d . . .
C13 C 0.1666(2) 0.75351(12) -0.03269(8) 0.0324(5) Uani 1 1 d . . .
H13 H 0.1208 0.8020 -0.0567 0.039 Uiso 1 1 calc R . .
C14 C 0.2664(2) 0.77008(12) 0.02156(8) 0.0311(4) Uani 1 1 d . . .
C15 C 0.5080(2) 0.24441(12) 0.12696(8) 0.0325(4) Uani 1 1 d . . .
O16 O 0.58167(19) 0.26446(9) 0.17400(6) 0.0453(4) Uani 1 1 d . . .
O17 O 0.49601(17) 0.15983(8) 0.10542(6) 0.0396(4) Uani 1 1 d . . .
C18 C 0.5792(3) 0.09145(13) 0.14381(9) 0.0477(6) Uani 1 1 d . . .
H18A H 0.7029 0.1035 0.1470 0.071 Uiso 1 1 calc R . .
H18B H 0.5595 0.0316 0.1255 0.071 Uiso 1 1 calc R . .
H18C H 0.5315 0.0931 0.1848 0.071 Uiso 1 1 calc R . .
O19 O 0.1789(2) 0.32585(8) -0.06225(6) 0.0501(4) Uani 1 1 d . B .
C20 C 0.1730(3) 0.23358(12) -0.08379(9) 0.0416(5) Uani 1 1 d D . .
H20A H 0.0823 0.1995 -0.0630 0.050 Uiso 1 1 calc R A 1
H20B H 0.2846 0.2033 -0.0750 0.050 Uiso 1 1 calc R A 1
C21' C 0.1332(11) 0.2368(4) -0.1548(3) 0.0350(17) Uani 0.425(8) 1 d PD B 1
H21' H 0.2393 0.2516 -0.1773 0.042 Uiso 0.425(8) 1 calc PR B 1
C23' C -0.0081(11) 0.3031(3) -0.1710(3) 0.042(2) Uani 0.425(8) 1 d PD B 1
H23A H -0.1116 0.2869 -0.1491 0.063 Uiso 0.425(8) 1 calc PR B 1
H23B H -0.0332 0.3014 -0.2153 0.063 Uiso 0.425(8) 1 calc PR B 1
H23C H 0.0286 0.3643 -0.1590 0.063 Uiso 0.425(8) 1 calc PR B 1
C22' C 0.071(2) 0.1406(8) -0.1707(8) 0.055(4) Uani 0.425(8) 1 d PD B 1
H22A H -0.0276 0.1255 -0.1459 0.083 Uiso 0.425(8) 1 calc PR B 1
H22B H 0.1642 0.0974 -0.1619 0.083 Uiso 0.425(8) 1 calc PR B 1
H22C H 0.0372 0.1376 -0.2143 0.083 Uiso 0.425(8) 1 calc PR B 1
C21 C 0.0537(9) 0.2274(3) -0.1401(2) 0.0365(13) Uani 0.575(8) 1 d PD B 2
H21 H -0.0668 0.2431 -0.1298 0.044 Uiso 0.575(8) 1 calc PR B 2
C22 C 0.0645(18) 0.1302(6) -0.1651(5) 0.058(3) Uani 0.575(8) 1 d PD B 2
H22D H -0.0019 0.1259 -0.2040 0.087 Uiso 0.575(8) 1 calc PR B 2
H22E H 0.0174 0.0880 -0.1354 0.087 Uiso 0.575(8) 1 calc PR B 2
H22F H 0.1847 0.1148 -0.1719 0.087 Uiso 0.575(8) 1 calc PR B 2
C23 C 0.1229(9) 0.2935(3) -0.18685(18) 0.0522(18) Uani 0.575(8) 1 d PD B 2
H23D H 0.2398 0.2759 -0.1970 0.078 Uiso 0.575(8) 1 calc PR B 2
H23E H 0.1243 0.3548 -0.1695 0.078 Uiso 0.575(8) 1 calc PR B 2
H23F H 0.0489 0.2925 -0.2241 0.078 Uiso 0.575(8) 1 calc PR B 2
O24 O 0.04890(17) 0.63658(8) -0.09919(5) 0.0375(4) Uani 1 1 d . . .
C25 C -0.0024(3) 0.69996(12) -0.14678(8) 0.0343(5) Uani 1 1 d . . .
H25A H 0.0973 0.7365 -0.1591 0.041 Uiso 1 1 calc R . .
H25B H -0.0919 0.7414 -0.1320 0.041 Uiso 1 1 calc R . .
C26 C -0.0719(3) 0.64465(13) -0.20039(8) 0.0390(5) Uani 1 1 d . . .
H26 H -0.1746 0.6100 -0.1872 0.047 Uiso 1 1 calc R . .
C27 C 0.0621(3) 0.57814(15) -0.22192(10) 0.0583(7) Uani 1 1 d . . .
H27A H 0.1666 0.6111 -0.2320 0.087 Uiso 1 1 calc R . .
H27B H 0.0173 0.5461 -0.2584 0.087 Uiso 1 1 calc R . .
H27C H 0.0889 0.5344 -0.1892 0.087 Uiso 1 1 calc R . .
C28 C -0.1274(3) 0.70934(16) -0.25190(10) 0.0580(7) Uani 1 1 d . . .
H28A H -0.0276 0.7437 -0.2652 0.087 Uiso 1 1 calc R . .
H28B H -0.2141 0.7513 -0.2370 0.087 Uiso 1 1 calc R . .
H28C H -0.1762 0.6746 -0.2866 0.087 Uiso 1 1 calc R . .
C29 C 0.3103(3) 0.86603(12) 0.03984(8) 0.0344(5) Uani 1 1 d . . .
O30 O 0.43509(18) 0.88794(9) 0.06973(7) 0.0494(4) Uani 1 1 d . . .
O31 O 0.19193(17) 0.92447(8) 0.01769(6) 0.0436(4) Uani 1 1 d . . .
C32 C 0.2250(3) 1.01830(13) 0.03317(11) 0.0537(6) Uani 1 1 d . . .
H32A H 0.2339 1.0249 0.0779 0.081 Uiso 1 1 calc R . .
H32B H 0.1306 1.0560 0.0168 0.081 Uiso 1 1 calc R . .
H32C H 0.3328 1.0375 0.0153 0.081 Uiso 1 1 calc R . .
C33 C 0.4696(2) 0.57422(12) 0.14022(8) 0.0331(4) Uani 1 1 d . . .
H33A H 0.5704 0.5341 0.1466 0.040 Uiso 1 1 calc R . .
H33B H 0.5093 0.6379 0.1398 0.040 Uiso 1 1 calc R . .
O34 O 0.34491(17) 0.56010(9) 0.18829(5) 0.0387(4) Uani 1 1 d . . .
N35 N 0.4175(3) 0.56288(11) 0.24730(8) 0.0451(5) Uani 1 1 d . . .
O36 O 0.5703(2) 0.57517(10) 0.25344(7) 0.0555(5) Uani 1 1 d . . .
O37 O 0.3131(2) 0.55267(11) 0.28652(7) 0.0618(5) Uani 1 1 d . . .

loop_
_atom_site_aniso_label
_atom_site_aniso_U_11
_atom_site_aniso_U_22
_atom_site_aniso_U_33
_atom_site_aniso_U_23
_atom_site_aniso_U_13
_atom_site_aniso_U_12
N1 0.0310(9) 0.0305(8) 0.0334(8) -0.0037(6) 0.0044(7) -0.0014(7)
C2 0.0258(11) 0.0319(9) 0.0306(9) -0.0033(7) 0.0063(8) -0.0021(8)
C3 0.0259(11) 0.0320(9) 0.0300(9) -0.0013(7) 0.0043(8) -0.0028(7)
C4 0.0242(11) 0.0334(9) 0.0287(9) -0.0004(7) 0.0052(8) -0.0019(8)
N5 0.0298(9) 0.0316(8) 0.0312(8) -0.0003(6) 0.0023(7) -0.0030(6)
C6 0.0261(11) 0.0335(9) 0.0299(9) -0.0001(7) 0.0057(8) -0.0027(8)
C7 0.0336(12) 0.0281(9) 0.0353(10) -0.0033(7) 0.0013(9) -0.0019(8)
C8 0.0340(12) 0.0349(10) 0.0328(10) -0.0038(8) -0.0018(9) 0.0008(8)
C9 0.0277(11) 0.0329(9) 0.0325(10) -0.0015(7) 0.0037(8) -0.0008(8)
C10 0.0328(12) 0.0331(9) 0.0306(9) -0.0032(7) -0.0005(9) -0.0019(8)
C11 0.0249(11) 0.0323(9) 0.0318(9) -0.0015(7) 0.0050(8) -0.0007(8)
C12 0.0291(11) 0.0349(10) 0.0307(9) -0.0022(7) 0.0029(8) -0.0014(8)
C13 0.0309(12) 0.0315(9) 0.0350(10) 0.0004(7) 0.0021(9) 0.0009(8)
C14 0.0267(11) 0.0309(9) 0.0359(10) -0.0025(8) 0.0054(9) -0.0009(8)
C15 0.0294(12) 0.0350(10) 0.0332(10) -0.0003(8) 0.0022(9) -0.0042(8)
O16 0.0573(10) 0.0376(7) 0.0400(8) 0.0004(6) -0.0117(7) -0.0022(6)
O17 0.0480(9) 0.0284(6) 0.0416(7) 0.0028(5) -0.0113(6) -0.0007(6)
C18 0.0606(15) 0.0315(10) 0.0496(12) 0.0071(9) -0.0171(11) 0.0000(9)
O19 0.0760(11) 0.0298(7) 0.0428(8) -0.0077(6) -0.0248(8) 0.0070(7)
C20 0.0506(14) 0.0288(9) 0.0444(12) -0.0073(8) -0.0120(10) 0.0024(9)
C21' 0.034(5) 0.031(3) 0.041(4) -0.005(3) 0.001(3) -0.005(3)
C23' 0.053(5) 0.040(3) 0.032(3) -0.002(2) -0.004(3) 0.006(3)
C22' 0.055(9) 0.047(6) 0.062(7) 0.008(5) -0.011(6) 0.006(5)
C21 0.034(3) 0.039(2) 0.036(2) -0.0076(18) 0.002(2) -0.007(2)
C22 0.084(8) 0.039(4) 0.050(5) -0.032(4) -0.011(5) -0.005(4)
C23 0.072(5) 0.053(3) 0.031(2) -0.0041(19) -0.001(2) -0.016(3)
O24 0.0471(9) 0.0305(7) 0.0342(7) -0.0001(5) -0.0073(6) -0.0017(6)
C25 0.0366(12) 0.0333(10) 0.0328(10) 0.0035(7) -0.0003(9) -0.0011(8)
C26 0.0430(13) 0.0407(11) 0.0334(10) -0.0001(8) 0.0006(9) -0.0091(9)
C27 0.0776(19) 0.0503(13) 0.0471(13) -0.0138(10) 0.0066(13) -0.0012(12)
C28 0.0704(18) 0.0613(14) 0.0413(12) 0.0060(10) -0.0139(12) -0.0129(12)
C29 0.0334(12) 0.0325(10) 0.0372(10) -0.0027(8) 0.0014(9) 0.0016(8)
O30 0.0459(10) 0.0328(7) 0.0681(10) -0.0071(7) -0.0191(8) -0.0004(6)
O31 0.0391(9) 0.0268(7) 0.0641(9) -0.0042(6) -0.0106(7) 0.0014(6)
C32 0.0482(15) 0.0282(10) 0.0835(17) -0.0063(10) -0.0156(13) 0.0015(9)
C33 0.0333(12) 0.0329(9) 0.0331(10) -0.0016(8) 0.0019(9) -0.0048(8)
O34 0.0430(9) 0.0441(8) 0.0288(7) -0.0041(5) -0.0007(6) -0.0047(6)
N35 0.0593(14) 0.0391(9) 0.0365(10) 0.0007(7) -0.0042(10) 0.0004(9)
O36 0.0545(11) 0.0647(10) 0.0462(9) 0.0019(7) -0.0159(8) -0.0043(8)
O37 0.0734(13) 0.0764(12) 0.0362(8) 0.0025(8) 0.0136(9) -0.0007(9)

loop_
_atom_type_symbol
_atom_type_description
_atom_type_scat_dispersion_real
_atom_type_scat_dispersion_imag
_atom_type_scat_source
C C 0.0181 0.0091 'International Tables Vol C Tables 4.2.6.8 and 6.1.1.4'
H H 0.0000 0.0000 'International Tables Vol C Tables 4.2.6.8 and 6.1.1.4'
N N 0.0311 0.0180 'International Tables Vol C Tables 4.2.6.8 and 6.1.1.4'
O O 0.0492 0.0322 'International Tables Vol C Tables 4.2.6.8 and 6.1.1.4'

loop_
_geom_angle_atom_site_label_1
_geom_angle_atom_site_label_2
_geom_angle_atom_site_label_3
_geom_angle
C14 N1 C2 116.80(15)
N1 C2 C3 118.66(15)
N1 C2 C11 122.05(16)
C3 C2 C11 119.25(16)
C4 C3 C2 119.96(15)
C4 C3 C33 118.90(15)
C2 C3 C33 121.12(15)
N5 C4 C3 118.02(15)
N5 C4 C9 122.19(15)
C3 C4 C9 119.78(15)
C6 N5 C4 116.97(14)
N5 C6 C7 125.88(16)
N5 C6 C15 114.50(15)
C7 C6 C15 119.61(15)
C8 C7 C6 117.89(16)
O19 C8 C7 125.66(17)
O19 C8 C9 114.96(15)
C7 C8 C9 119.37(16)
C10 C9 C8 122.47(16)
C10 C9 C4 119.82(16)
C8 C9 C4 117.70(16)
C11 C10 C9 120.67(16)
C10 C11 C2 120.43(16)
C10 C11 C12 121.83(16)
C2 C11 C12 117.73(15)
O24 C12 C13 126.51(16)
O24 C12 C11 114.15(15)
C13 C12 C11 119.34(16)
C12 C13 C14 117.83(16)
N1 C14 C13 126.17(16)
N1 C14 C29 114.01(15)
C13 C14 C29 119.79(16)
O16 C15 O17 123.97(16)
O16 C15 C6 124.19(16)
O17 C15 C6 111.83(14)
C15 O17 C18 115.05(14)
C8 O19 C20 118.39(14)
O19 C20 C21 109.4(2)
O19 C20 C21' 107.2(3)
C21 C20 C21' 26.9(2)
C23' C21' C22' 109.1(8)
C23' C21' C20 111.7(6)
C22' C21' C20 104.2(8)
C20 C21 C23 106.4(5)
C20 C21 C22 107.7(5)
C23 C21 C22 109.7(7)
C12 O24 C25 119.91(13)
O24 C25 C26 106.76(14)
C25 C26 C27 110.86(17)
C25 C26 C28 108.41(16)
C27 C26 C28 110.99(18)
O30 C29 O31 123.93(17)
O30 C29 C14 124.81(17)
O31 C29 C14 111.26(15)
C29 O31 C32 114.69(14)
O34 C33 C3 104.67(14)
N35 O34 C33 113.49(15)
O36 N35 O37 128.66(19)
O36 N35 O34 118.45(19)
O37 N35 O34 112.89(19)

loop_
_geom_bond_atom_site_label_1
_geom_bond_atom_site_label_2
_geom_bond_distance
N1 C14 1.313(2)
N1 C2 1.376(2)
C2 C3 1.407(2)
C2 C11 1.430(2)
C3 C4 1.403(2)
C3 C33 1.501(2)
C4 N5 1.375(2)
C4 C9 1.430(2)
N5 C6 1.307(2)
C6 C7 1.418(2)
C6 C15 1.507(2)
C7 C8 1.367(2)
C8 O19 1.338(2)
C8 C9 1.426(2)
C9 C10 1.390(2)
C10 C11 1.382(2)
C11 C12 1.434(2)
C12 O24 1.3402(19)
C12 C13 1.365(2)
C13 C14 1.414(2)
C14 C29 1.508(2)
C15 O16 1.195(2)
C15 O17 1.337(2)
O17 C18 1.450(2)
O19 C20 1.441(2)
C20 C21 1.517(5)
C20 C21' 1.569(7)
C21' C23' 1.507(10)
C21' C22' 1.535(12)
C21 C23 1.522(8)
C21 C22 1.539(8)
O24 C25 1.4434(19)
C25 C26 1.511(2)
C26 C27 1.519(3)
C26 C28 1.526(3)
C29 O30 1.196(2)
C29 O31 1.341(2)
O31 C32 1.447(2)
C33 O34 1.468(2)
O34 N35 1.3880(19)
N35 O36 1.207(2)
N35 O37 1.209(2)

loop_
_geom_torsion_atom_site_label_1
_geom_torsion_atom_site_label_2
_geom_torsion_atom_site_label_3
_geom_torsion_atom_site_label_4
_geom_torsion
C14 N1 C2 C3 179.63(17)
C14 N1 C2 C11 1.7(3)
N1 C2 C3 C4 -175.01(17)
C11 C2 C3 C4 3.0(3)
N1 C2 C3 C33 3.2(3)
C11 C2 C3 C33 -178.76(17)
C2 C3 C4 N5 177.73(16)
C33 C3 C4 N5 -0.5(3)
C2 C3 C4 C9 -1.1(3)
C33 C3 C4 C9 -179.40(17)
C3 C4 N5 C6 -178.50(17)
C9 C4 N5 C6 0.3(3)
C4 N5 C6 C7 0.0(3)
C4 N5 C6 C15 178.71(15)
N5 C6 C7 C8 0.2(3)
C15 C6 C7 C8 -178.45(17)
C6 C7 C8 O19 178.24(19)
C6 C7 C8 C9 -0.7(3)
O19 C8 C9 C10 1.3(3)
C7 C8 C9 C10 -179.68(18)
O19 C8 C9 C4 -178.06(17)
C7 C8 C9 C4 1.0(3)
N5 C4 C9 C10 179.83(17)
C3 C4 C9 C10 -1.4(3)
N5 C4 C9 C8 -0.8(3)
C3 C4 C9 C8 177.99(17)
C8 C9 C10 C11 -177.39(18)
C4 C9 C10 C11 1.9(3)
C9 C10 C11 C2 0.0(3)
C9 C10 C11 C12 178.53(18)
N1 C2 C11 C10 175.47(17)
C3 C2 C11 C10 -2.5(3)
N1 C2 C11 C12 -3.1(3)
C3 C2 C11 C12 178.93(17)
C10 C11 C12 O24 3.0(3)
C2 C11 C12 O24 -178.42(16)
C10 C11 C12 C13 -176.32(18)
C2 C11 C12 C13 2.3(3)
O24 C12 C13 C14 -179.37(17)
C11 C12 C13 C14 -0.1(3)
C2 N1 C14 C13 0.7(3)
C2 N1 C14 C29 -177.18(16)
C12 C13 C14 N1 -1.5(3)
C12 C13 C14 C29 176.28(17)
N5 C6 C15 O16 1.6(3)
C7 C6 C15 O16 -179.62(19)
N5 C6 C15 O17 -177.59(16)
C7 C6 C15 O17 1.2(2)
O16 C15 O17 C18 0.4(3)
C6 C15 O17 C18 179.58(16)
C7 C8 O19 C20 -2.1(3)
C9 C8 O19 C20 176.88(17)
C8 O19 C20 C21 171.6(3)
C8 O19 C20 C21' -160.1(4)
O19 C20 C21' C23' -44.5(7)
C21 C20 C21' C23' 54.5(9)
O19 C20 C21' C22' -162.1(8)
C21 C20 C21' C22' -63.0(11)
O19 C20 C21 C23 57.2(6)
C21' C20 C21 C23 -32.8(7)
O19 C20 C21 C22 174.7(7)
C21' C20 C21 C22 84.7(11)
C13 C12 O24 C25 11.0(3)
C11 C12 O24 C25 -168.24(16)
C12 O24 C25 C26 170.36(16)
O24 C25 C26 C27 -57.8(2)
O24 C25 C26 C28 -179.89(17)
N1 C14 C29 O30 25.5(3)
C13 C14 C29 O30 -152.5(2)
N1 C14 C29 O31 -155.12(16)
C13 C14 C29 O31 26.9(3)
O30 C29 O31 C32 -0.5(3)
C14 C29 O31 C32 -179.88(16)
C4 C3 C33 O34 -81.7(2)
C2 C3 C33 O34 100.03(19)
C3 C33 O34 N35 169.53(14)
C33 O34 N35 O36 -0.7(2)
C33 O34 N35 O37 178.84(15)
